data_7010052
loop_
_publ_author_name
'Tao, Jun'
'Tong, Ming-Liang'
'Chen, Xiao-Ming'

_publ_section_title
;
 Hydrothermal synthesis and crystal structures of three-dimensional
 co-ordination frameworks constructed with mixed terephthalate (tp) and
 4,4'-bipyridine (4,4'-bipy) ligands: [M(tp)(4,4'-bipy)]
 (M&#x2005;=&#x2005;CoII, CdII or ZnII)
;
_journal_issue 20
_journal_name_full 'Journal of the Chemical Society, Dalton Transactions'
_journal_page_first 3669
_journal_paper_doi 10.1039/b005438k
_journal_year 2000
_chemical_formula_sum 'C18 H12 Co N2 O4'
_chemical_formula_weight 379.23
_chemical_name_systematic
;
 ?
;
_space_group_IT_number 12
_symmetry_cell_setting monoclinic
_symmetry_space_group_name_Hall '-C 2y'
_symmetry_space_group_name_H-M 'C 1 2/m 1'
_atom_sites_solution_hydrogens geom
_atom_sites_solution_primary direct
_atom_sites_solution_secondary difmap
_audit_creation_method SHELXL-97
_cell_angle_alpha 90.00
_cell_angle_beta 119.23(3)
_cell_angle_gamma 90.00
_cell_formula_units_Z 4
_cell_length_a 16.623(3)
_cell_length_b 10.299(2)
_cell_length_c 11.368(2)
_cell_measurement_temperature 293(2)
_cell_volume 1698.4(7)
_computing_cell_refinement 'Bruker SMART'
_computing_data_collection 'Bruker SMART'
_computing_data_reduction 'Bruker SAINT+ (Bruker,1999)'
_computing_molecular_graphics 'Bruker SHELXTL'
_computing_publication_material 'Bruker SHELXTL'
_computing_structure_refinement 'SHELXL-97 (Sheldrick, 1997)'
_computing_structure_solution 'SHELXS-97 (Sheldrick, 1990)'
_diffrn_ambient_temperature 293(2)
_diffrn_measured_fraction_theta_full 0.499
_diffrn_measured_fraction_theta_max 0.499
_diffrn_measurement_device_type 'CCD area detector'
_diffrn_measurement_method 'phi and omega scans'
_diffrn_radiation_monochromator graphite
_diffrn_radiation_source 'fine-focus sealed tube'
_diffrn_radiation_type MoK\a
_diffrn_radiation_wavelength 0.71073
_diffrn_reflns_av_R_equivalents 0.0259
_diffrn_reflns_av_sigmaI/netI 0.0293
_diffrn_reflns_limit_h_max 21
_diffrn_reflns_limit_h_min -13
_diffrn_reflns_limit_k_max 11
_diffrn_reflns_limit_k_min -13
_diffrn_reflns_limit_l_max 14
_diffrn_reflns_limit_l_min -14
_diffrn_reflns_number 5166
_diffrn_reflns_theta_full 27.04
_diffrn_reflns_theta_max 27.04
_diffrn_reflns_theta_min 2.43
_exptl_absorpt_coefficient_mu 1.035
_exptl_absorpt_correction_T_max 0.9598
_exptl_absorpt_correction_T_min 0.8687
_exptl_absorpt_correction_type none
_exptl_crystal_colour red
_exptl_crystal_density_diffrn 1.483
_exptl_crystal_density_method 'not measured'
_exptl_crystal_description block
_exptl_crystal_F_000 772
_exptl_crystal_size_max 0.14
_exptl_crystal_size_mid 0.04
_exptl_crystal_size_min 0.04
_refine_diff_density_max 0.418
_refine_diff_density_min -0.342
_refine_diff_density_rms 0.061
_refine_ls_extinction_method none
_refine_ls_goodness_of_fit_ref 1.031
_refine_ls_hydrogen_treatment mixed
_refine_ls_matrix_type full
_refine_ls_number_parameters 134
_refine_ls_number_reflns 1968
_refine_ls_number_restraints 0
_refine_ls_restrained_S_all 1.031
_refine_ls_R_factor_all 0.0411
_refine_ls_R_factor_gt 0.0337
_refine_ls_shift/su_max 0.001
_refine_ls_shift/su_mean 0.000
_refine_ls_structure_factor_coef Fsqd
_refine_ls_weighting_details 'w=1/[\s^2^(Fo^2^)+(0.0596P)^2^+0.4702P] where P=(Fo^2^+2Fc^2^)/3'
_refine_ls_weighting_scheme calc
_refine_ls_wR_factor_gt 0.0908
_refine_ls_wR_factor_ref 0.0942
_reflns_number_gt 1695
_reflns_number_total 1968
_reflns_threshold_expression >2sigma(I)
_cod_data_source_file b005438k.txt
_cod_data_source_block complex1
_cod_depositor_comments
;
The following automatic conversions were performed:
'_symmetry_cell_setting' value 'Monoclinic' changed to 'monoclinic'
according to '/home/saulius/struct/CIF-dictionaries/cif_core.dic'
dictionary named 'cif_core.dic' version 2.4.1 from 2010-06-29.

Automatic conversion script
Id: cif_fix_enum 1527 2010-12-29 10:47:43Z saulius 

The following automatic conversions were performed:

'_refine_ls_weighting_scheme' value 'calc
w=1/[\s^2^(Fo^2^)+(0.0596P)^2^+0.4702P] where P=(Fo^2^+2Fc^2^)/3' was
changed to 'calc'. New tag '_refine_ls_weighting_details' was
created. The value of the new tag was set to
'w=1/[\s^2^(Fo^2^)+(0.0596P)^2^+0.4702P] where P=(Fo^2^+2Fc^2^)/3'.

Automatic conversion script
Id: cif_fix_values 3143 2015-03-26 13:38:13Z robertas 
;
_cod_original_cell_volume 1698.4(5)
_cod_original_sg_symbol_H-M C2/m
_cod_database_code 7010052

loop_
_symmetry_equiv_pos_as_xyz
'x, y, z'
'-x, y, -z'
'x+1/2, y+1/2, z'
'-x+1/2, y+1/2, -z'
'-x, -y, -z'
'x, -y, z'
'-x+1/2, -y+1/2, -z'
'x+1/2, -y+1/2, z'

loop_
_atom_site_label
_atom_site_type_symbol
_atom_site_fract_x
_atom_site_fract_y
_atom_site_fract_z
_atom_site_U_iso_or_equiv
_atom_site_adp_type
_atom_site_occupancy
_atom_site_calc_flag
_atom_site_refinement_flags
_atom_site_disorder_assembly
_atom_site_disorder_group
Co1 Co 0.86449(2) 0.5000 0.84461(3) 0.02323(14) Uani 1 d S . .
O1 O 0.93886(10) 0.33589(14) 0.89647(14) 0.0361(4) Uani 1 d . . .
O2 O 0.73457(10) 0.60580(16) 0.73792(16) 0.0441(4) Uani 1 d . . .
N1 N 0.85075(17) 0.5000 1.0225(2) 0.0333(5) Uani 1 d S . .
N2 N 0.86759(18) 0.5000 1.6575(2) 0.0333(5) Uani 1 d S . .
C1 C 0.84692(17) 0.6102(2) 1.0811(2) 0.0430(6) Uani 1 d . . .
H1 H 0.8495 0.6906 1.0359 0.080 Uiso 1 d R . .
C2 C 0.84549(18) 0.6149(2) 1.2012(2) 0.0452(6) Uani 1 d . . .
H2 H 0.8344 0.7002 1.2229 0.080 Uiso 1 d R . .
C3 C 0.8468(2) 0.5000 1.2657(3) 0.0343(7) Uani 1 d S . .
C4 C 0.8519(2) 0.5000 1.4003(3) 0.0360(7) Uani 1 d S . .
C5 C 0.8539(3) 0.6115(3) 1.4658(3) 0.0891(13) Uani 1 d . . .
H5 H 0.8393 0.6859 1.4195 0.080 Uiso 1 d R . .
C6 C 0.8627(3) 0.6075(3) 1.5927(3) 0.0824(12) Uani 1 d . . .
H6 H 0.8885 0.6876 1.6551 0.080 Uiso 1 d R . .
C7 C 1.0000 0.2806(3) 1.0000 0.0284(6) Uani 1 d S . .
C8 C 1.0000 0.1352(3) 1.0000 0.0305(6) Uani 1 d S . .
C9 C 0.92660(15) 0.0671(2) 0.8994(2) 0.0432(6) Uani 1 d . . .
H9 H 0.8764 0.1131 0.8368 0.080 Uiso 1 d R . .
C10 C 0.6933(2) 0.5000 0.6979(3) 0.0338(6) Uani 1 d S . .
C11 C 0.5925(2) 0.5000 0.5960(3) 0.0380(7) Uani 1 d S . .
C12 C 0.5637(3) 0.4433(6) 0.4719(5) 0.0572(15) Uani 0.50 d P . .
H12 H 0.6096 0.3879 0.4571 0.080 Uiso 0.50 d PR . .
C13 C 0.5293(3) 0.5561(5) 0.6245(5) 0.0569(15) Uani 0.50 d P . .
H13 H 0.5467 0.5848 0.7144 0.080 Uiso 0.50 d PR . .

loop_
_atom_site_aniso_label
_atom_site_aniso_U_11
_atom_site_aniso_U_22
_atom_site_aniso_U_33
_atom_site_aniso_U_23
_atom_site_aniso_U_13
_atom_site_aniso_U_12
Co1 0.0287(2) 0.0209(2) 0.0187(2) 0.000 0.01053(15) 0.000
O1 0.0462(9) 0.0254(8) 0.0311(8) 0.0038(6) 0.0145(7) 0.0075(6)
O2 0.0322(8) 0.0341(9) 0.0505(10) -0.0043(7) 0.0081(7) 0.0010(6)
N1 0.0420(14) 0.0352(14) 0.0265(12) 0.000 0.0196(11) 0.000
N2 0.0480(15) 0.0300(13) 0.0254(12) 0.000 0.0207(11) 0.000
C1 0.0683(16) 0.0345(13) 0.0386(12) 0.0066(10) 0.0360(12) 0.0081(11)
C2 0.0755(17) 0.0324(13) 0.0419(13) 0.0019(10) 0.0398(12) 0.0075(11)
C3 0.0478(18) 0.0339(16) 0.0276(14) 0.000 0.0233(13) 0.000
C4 0.0533(19) 0.0333(16) 0.0297(15) 0.000 0.0266(14) 0.000
C5 0.213(4) 0.0307(15) 0.0575(18) 0.0049(13) 0.092(3) 0.0025(19)
C6 0.190(4) 0.0330(15) 0.0505(16) -0.0038(12) 0.079(2) -0.0036(18)
C7 0.0352(14) 0.0232(14) 0.0301(14) 0.000 0.0185(12) 0.000
C8 0.0325(15) 0.0214(13) 0.0311(14) 0.000 0.0105(11) 0.000
C9 0.0375(12) 0.0256(12) 0.0403(12) 0.0046(9) -0.0015(9) 0.0033(9)
C10 0.0299(15) 0.0376(17) 0.0301(15) 0.000 0.0117(12) 0.000
C11 0.0304(16) 0.0395(18) 0.0367(16) 0.000 0.0106(13) 0.000
C12 0.036(2) 0.079(4) 0.049(3) -0.018(3) 0.015(2) 0.009(2)
C13 0.037(2) 0.082(4) 0.040(2) -0.020(2) 0.010(2) 0.004(2)

loop_
_atom_type_symbol
_atom_type_description
_atom_type_scat_dispersion_real
_atom_type_scat_dispersion_imag
_atom_type_scat_source
C C 0.0033 0.0016 'International Tables Vol C Tables 4.2.6.8 and 6.1.1.4'
H H 0.0000 0.0000 'International Tables Vol C Tables 4.2.6.8 and 6.1.1.4'
N N 0.0061 0.0033 'International Tables Vol C Tables 4.2.6.8 and 6.1.1.4'
O O 0.0106 0.0060 'International Tables Vol C Tables 4.2.6.8 and 6.1.1.4'
Co Co 0.3494 0.9721 'International Tables Vol C Tables 4.2.6.8 and 6.1.1.4'

loop_
_geom_angle_atom_site_label_1
_geom_angle_atom_site_label_2
_geom_angle_atom_site_label_3
_geom_angle
_geom_angle_site_symmetry_1
_geom_angle_site_symmetry_3
_geom_angle_publ_flag
O1 Co1 O1 114.89(9) 6_565 . ?
O1 Co1 N1 93.27(6) 6_565 . ?
O1 Co1 N1 93.27(6) . . ?
O1 Co1 N2 88.95(6) 6_565 1_554 ?
O1 Co1 N2 88.95(6) . 1_554 ?
N1 Co1 N2 175.86(9) . 1_554 ?
O1 Co1 O2 152.23(6) 6_565 6_565 ?
O1 Co1 O2 92.48(6) . 6_565 ?
N1 Co1 O2 89.53(8) . 6_565 ?
N2 Co1 O2 86.88(8) 1_554 6_565 ?
O1 Co1 O2 92.48(6) 6_565 . ?
O1 Co1 O2 152.23(6) . . ?
N1 Co1 O2 89.53(8) . . ?
N2 Co1 O2 86.88(8) 1_554 . ?
O2 Co1 O2 59.90(9) 6_565 . ?
O1 Co1 C10 122.27(4) 6_565 . ?
O1 Co1 C10 122.27(5) . . ?
N1 Co1 C10 91.05(10) . . ?
N2 Co1 C10 84.81(10) 1_554 . ?
O2 Co1 C10 29.99(4) 6_565 . ?
O2 Co1 C10 29.99(4) . . ?
C7 O1 Co1 139.37(14) . . ?
C10 O2 Co1 89.18(15) . . ?
C1 N1 C1 116.7(3) . 6_565 ?
C1 N1 Co1 121.66(13) . . ?
C1 N1 Co1 121.66(13) 6_565 . ?
C6 N2 C6 115.3(3) 6_565 . ?
C6 N2 Co1 122.06(15) 6_565 1_556 ?
C6 N2 Co1 122.06(15) . 1_556 ?
N1 C1 C2 123.6(2) . . ?
C1 C2 C3 119.4(2) . . ?
C2 C3 C2 117.1(3) 6_565 . ?
C2 C3 C4 121.42(13) 6_565 . ?
C2 C3 C4 121.42(13) . . ?
C5 C4 C5 115.2(3) . 6_565 ?
C5 C4 C3 122.42(15) . . ?
C5 C4 C3 122.42(15) 6_565 . ?
C4 C5 C6 120.7(3) . . ?
N2 C6 C5 124.0(3) . . ?
O1 C7 O1 126.0(3) 2_757 . ?
O1 C7 C8 116.98(13) 2_757 . ?
O1 C7 C8 116.98(13) . . ?
C9 C8 C9 119.3(3) . 2_757 ?
C9 C8 C7 120.34(14) . . ?
C9 C8 C7 120.34(14) 2_757 . ?
C9 C9 C8 120.34(14) 6 . ?
O2 C10 O2 121.4(3) . 6_565 ?
O2 C10 C11 119.27(14) . . ?
O2 C10 C11 119.27(14) 6_565 . ?
O2 C10 Co1 60.83(14) . . ?
O2 C10 Co1 60.83(14) 6_565 . ?
C11 C10 Co1 173.3(2) . . ?
C13 C11 C13 49.9(5) 6_565 . ?
C13 C11 C12 98.1(4) 6_565 . ?
C13 C11 C12 119.9(4) . . ?
C13 C11 C12 119.9(4) 6_565 6_565 ?
C13 C11 C12 98.1(4) . 6_565 ?
C12 C11 C12 50.1(5) . 6_565 ?
C13 C11 C10 120.9(3) 6_565 . ?
C13 C11 C10 120.9(3) . . ?
C12 C11 C10 119.2(3) . . ?
C12 C11 C10 119.2(3) 6_565 . ?
C12 C12 C11 64.9(3) 6_565 . ?
C12 C12 C13 89.8(3) 6_565 5_666 ?
C11 C12 C13 120.1(4) . 5_666 ?
C12 C12 C13 50.2(2) 6_565 2_656 ?
C11 C12 C13 96.6(3) . 2_656 ?
C13 C12 C13 39.6(4) 5_666 2_656 ?
C13 C13 C11 65.1(2) 6_565 . ?
C13 C13 C12 90.2(3) 6_565 5_666 ?
C11 C13 C12 120.1(4) . 5_666 ?
C13 C13 C12 50.2(2) 6_565 2_656 ?
C11 C13 C12 96.5(4) . 2_656 ?
C12 C13 C12 40.1(4) 5_666 2_656 ?

loop_
_geom_bond_atom_site_label_1
_geom_bond_atom_site_label_2
_geom_bond_distance
_geom_bond_site_symmetry_2
_geom_bond_publ_flag
Co1 O1 2.0053(15) 6_565 ?
Co1 O1 2.0053(14) . ?
Co1 N1 2.143(2) . ?
Co1 N2 2.153(2) 1_554 ?
Co1 O2 2.1827(17) 6_565 ?
Co1 O2 2.1827(16) . ?
Co1 C10 2.499(3) . ?
O1 C7 1.2545(19) . ?
O2 C10 1.249(2) . ?
N1 C1 1.334(3) . ?
N1 C1 1.334(3) 6_565 ?
N2 C6 1.310(3) 6_565 ?
N2 C6 1.310(3) . ?
N2 Co1 2.153(2) 1_556 ?
C1 C2 1.378(3) . ?
C2 C3 1.387(3) . ?
C3 C2 1.387(3) 6_565 ?
C3 C4 1.490(4) . ?
C4 C5 1.360(3) . ?
C4 C5 1.360(3) 6_565 ?
C5 C6 1.377(4) . ?
C7 O1 1.2545(19) 2_757 ?
C7 C8 1.498(4) . ?
C8 C9 1.387(3) . ?
C8 C9 1.387(3) 2_757 ?
C9 C9 1.382(4) 6 ?
C10 O2 1.249(2) 6_565 ?
C10 C11 1.501(4) . ?
C11 C13 1.369(6) 6_565 ?
C11 C13 1.369(6) . ?
C11 C12 1.378(6) . ?
C11 C12 1.378(6) 6_565 ?
C12 C12 1.167(12) 6_565 ?
C12 C13 1.392(6) 5_666 ?
C12 C13 1.813(7) 2_656 ?
C13 C13 1.155(11) 6_565 ?
C13 C12 1.392(6) 5_666 ?
C13 C12 1.813(7) 2_656 ?
